data_1516420
loop_
_publ_author_name
'He, Jiating'
'Xu, Bin'
'Chen, Feipeng'
'Xia, Haijian'
'Li, Kunpeng'
'Ye, Ling'
'Tian, Wenjing'

_publ_section_title
;
 Aggregation-Induced Emission in the Crystals of 9,10-Distyrylanthracene
 Derivatives: The Essential Role of Restricted Intramolecular Torsion
;
_journal_issue 22
_journal_name_full 'The Journal of Physical Chemistry C'
_journal_page_first 9892
_journal_paper_doi 10.1021/jp900205k
_journal_volume 113
_journal_year 2009
_chemical_formula_moiety 'C30 H22'
_chemical_formula_sum 'C30 H22'
_chemical_formula_weight 382.48
_chemical_melting_point ?
_chemical_name_systematic
; 
 ? 
;
_space_group_IT_number 14
_symmetry_cell_setting monoclinic
_symmetry_space_group_name_Hall '-P 2yn'
_symmetry_space_group_name_H-M 'P 1 21/n 1'
_atom_sites_solution_hydrogens geom
_atom_sites_solution_primary direct
_atom_sites_solution_secondary difmap
_audit_creation_method SHELXL-97
_cell_angle_alpha 90.00
_cell_angle_beta 90.70(3)
_cell_angle_gamma 90.00
_cell_formula_units_Z 2
_cell_length_a 5.2500(10)
_cell_length_b 9.4591(19)
_cell_length_c 20.734(4)
_cell_measurement_temperature 293(2)
_cell_volume 1029.6(3)
_computing_cell_refinement Process-auto
_computing_data_collection Process-auto
_computing_data_reduction Process-auto
_computing_molecular_graphics SHELXP-97
_computing_publication_material SHELXTL
_computing_structure_refinement 'SHELXL-97 (Sheldrick, 1997)'
_computing_structure_solution 'SHELXS-97 (Sheldrick, 1990)'
_diffrn_ambient_temperature 293(2)
_diffrn_measured_fraction_theta_full 0.998
_diffrn_measured_fraction_theta_max 0.998
_diffrn_measurement_device_type 'Rigaku RAXIS-RAPID'
_diffrn_measurement_method omega-scan
_diffrn_radiation_monochromator graphite
_diffrn_radiation_source 'fine-focus sealed tube'
_diffrn_radiation_type MoK\a
_diffrn_radiation_wavelength 0.71073
_diffrn_reflns_av_R_equivalents 0.0633
_diffrn_reflns_av_sigmaI/netI 0.0520
_diffrn_reflns_limit_h_max 6
_diffrn_reflns_limit_h_min -6
_diffrn_reflns_limit_k_max 12
_diffrn_reflns_limit_k_min -12
_diffrn_reflns_limit_l_max 26
_diffrn_reflns_limit_l_min -26
_diffrn_reflns_number 9805
_diffrn_reflns_theta_full 27.46
_diffrn_reflns_theta_max 27.46
_diffrn_reflns_theta_min 3.65
_diffrn_standards_decay_% 0
_diffrn_standards_interval_count 0
_diffrn_standards_interval_time 0
_diffrn_standards_number 0
_exptl_absorpt_coefficient_mu 0.070
_exptl_absorpt_correction_T_max 0.9927
_exptl_absorpt_correction_T_min 0.9869
_exptl_absorpt_correction_type multi-scan
_exptl_crystal_colour yellow
_exptl_crystal_density_diffrn 1.234
_exptl_crystal_density_method 'not measured'
_exptl_crystal_description block
_exptl_crystal_F_000 404
_exptl_crystal_size_max 0.19
_exptl_crystal_size_mid 0.12
_exptl_crystal_size_min 0.11
_refine_diff_density_max 0.209
_refine_diff_density_min -0.252
_refine_diff_density_rms 0.068
_refine_ls_extinction_method none
_refine_ls_goodness_of_fit_ref 1.074
_refine_ls_hydrogen_treatment constr
_refine_ls_matrix_type full
_refine_ls_number_parameters 136
_refine_ls_number_reflns 2348
_refine_ls_number_restraints 0
_refine_ls_restrained_S_all 1.074
_refine_ls_R_factor_all 0.1268
_refine_ls_R_factor_gt 0.0736
_refine_ls_shift/su_max 0.001
_refine_ls_shift/su_mean 0.000
_refine_ls_structure_factor_coef Fsqd
_refine_ls_weighting_details 'calc w=1/[\s^2^(Fo^2^)+(0.1249P)^2^+0.2185P] where P=(Fo^2^+2Fc^2^)/3'
_refine_ls_weighting_scheme calc
_refine_ls_wR_factor_gt 0.2221
_refine_ls_wR_factor_ref 0.2460
_reflns_number_gt 1280
_reflns_number_total 2348
_reflns_threshold_expression >2sigma(I)
_cod_data_source_file jp900205k_si_001.cif
_cod_data_source_block 1
_cod_depositor_comments
;
The following automatic conversions were performed:

'_chemical_melting_point' value 'not measured' was changed to '?' -
the value is undefined or not given.

'_symmetry_cell_setting' value
'Monoclinic' changed to 'monoclinic' according to
/usr/data/users/saulius/automatic-downloads/retrospective/ACS/lib/dictionaries/cif_core.dic
dictionary named 'cif_core.dic' version 2.4.2 from 2011-04-26.

Automatic conversion script
Id: cif_fix_values 2281 2013-09-26 08:29:07Z andrius 
;
_cod_original_cell_volume 1029.6(4)
_cod_original_sg_symbol_H-M P2(1)/n
_cod_database_code 1516420

loop_
_symmetry_equiv_pos_as_xyz
'x, y, z'
'-x+1/2, y+1/2, -z+1/2'
'-x, -y, -z'
'x-1/2, -y-1/2, z-1/2'

loop_
_atom_site_label
_atom_site_type_symbol
_atom_site_fract_x
_atom_site_fract_y
_atom_site_fract_z
_atom_site_U_iso_or_equiv
_atom_site_adp_type
_atom_site_occupancy
_atom_site_symmetry_multiplicity
_atom_site_calc_flag
_atom_site_refinement_flags
C10 C 0.6890(5) 1.0506(3) 0.04321(13) 0.0431(7) Uani 1 1 d .
C7 C 0.7986(6) 0.7741(3) 0.13160(14) 0.0502(8) Uani 1 1 d .
H7 H 0.6611 0.8170 0.1516 0.060 Uiso 1 1 calc R
C15 C 0.5239(5) 1.1481(3) 0.00925(13) 0.0441(7) Uani 1 1 d .
C9 C 0.6613(5) 0.9044(3) 0.03430(13) 0.0434(7) Uani 1 1 d .
C8 C 0.8259(6) 0.8039(3) 0.07100(15) 0.0488(8) Uani 1 1 d .
H8 H 0.9571 0.7595 0.0491 0.059 Uiso 1 1 calc R
C14 C 0.5534(6) 1.2949(3) 0.02137(15) 0.0521(8) Uani 1 1 d .
H14 H 0.4455 1.3587 0.0006 0.062 Uiso 1 1 calc R
C11 C 0.8821(6) 1.1086(3) 0.08473(14) 0.0526(8) Uani 1 1 d .
H11 H 0.9943 1.0478 0.1059 0.063 Uiso 1 1 calc R
C6 C 0.9558(6) 0.6814(3) 0.17314(14) 0.0461(7) Uani 1 1 d .
C13 C 0.7353(7) 1.3445(4) 0.06258(16) 0.0586(9) Uani 1 1 d .
H13 H 0.7482 1.4411 0.0703 0.070 Uiso 1 1 calc R
C12 C 0.9055(7) 1.2501(4) 0.09393(15) 0.0575(9) Uani 1 1 d .
H12 H 1.0336 1.2851 0.1209 0.069 Uiso 1 1 calc R
C1 C 0.9058(7) 0.6732(4) 0.23832(15) 0.0566(8) Uani 1 1 d .
H1 H 0.7715 0.7252 0.2550 0.068 Uiso 1 1 calc R
C5 C 1.1574(6) 0.6015(3) 0.14986(15) 0.0528(8) Uani 1 1 d .
H5 H 1.1968 0.6051 0.1063 0.063 Uiso 1 1 calc R
C4 C 1.2986(7) 0.5175(4) 0.19078(17) 0.0651(10) Uani 1 1 d .
H4 H 1.4314 0.4637 0.1745 0.078 Uiso 1 1 calc R
C2 C 1.0496(7) 0.5901(4) 0.27911(16) 0.0653(10) Uani 1 1 d .
H2 H 1.0133 0.5869 0.3229 0.078 Uiso 1 1 calc R
C3 C 1.2461(7) 0.5122(4) 0.25520(17) 0.0655(10) Uani 1 1 d .
H3 H 1.3438 0.4556 0.2826 0.079 Uiso 1 1 calc R

loop_
_atom_site_aniso_label
_atom_site_aniso_U_11
_atom_site_aniso_U_22
_atom_site_aniso_U_33
_atom_site_aniso_U_23
_atom_site_aniso_U_13
_atom_site_aniso_U_12
C10 0.0448(16) 0.0502(17) 0.0342(14) 0.0000(12) 0.0006(11) 0.0021(13)
C7 0.0532(19) 0.0518(17) 0.0455(16) 0.0055(14) -0.0004(14) 0.0087(14)
C15 0.0459(16) 0.0501(17) 0.0363(14) 0.0045(12) -0.0003(12) 0.0015(13)
C9 0.0445(16) 0.0501(17) 0.0355(14) 0.0059(12) 0.0017(12) 0.0039(13)
C8 0.0484(18) 0.0506(17) 0.0475(16) 0.0034(14) -0.0011(13) 0.0084(13)
C14 0.059(2) 0.0470(18) 0.0500(17) 0.0029(14) -0.0002(14) 0.0053(15)
C11 0.0513(18) 0.061(2) 0.0450(16) 0.0030(15) -0.0057(14) -0.0045(15)
C6 0.0531(18) 0.0422(15) 0.0430(15) 0.0038(13) -0.0068(13) -0.0011(13)
C13 0.068(2) 0.0496(18) 0.0583(19) -0.0058(15) -0.0016(16) -0.0054(16)
C12 0.060(2) 0.066(2) 0.0467(17) -0.0059(16) -0.0074(15) -0.0091(16)
C1 0.064(2) 0.0592(19) 0.0465(17) 0.0049(15) 0.0034(15) 0.0080(16)
C5 0.0571(19) 0.0587(19) 0.0424(16) -0.0004(14) -0.0030(14) 0.0099(15)
C4 0.065(2) 0.071(2) 0.059(2) -0.0050(18) -0.0105(16) 0.0220(18)
C2 0.080(2) 0.074(2) 0.0426(17) 0.0101(16) -0.0027(16) 0.0046(19)
C3 0.074(2) 0.066(2) 0.056(2) 0.0096(17) -0.0190(17) 0.0126(19)

loop_
_atom_type_symbol
_atom_type_description
_atom_type_scat_dispersion_real
_atom_type_scat_dispersion_imag
_atom_type_scat_source
C C 0.0033 0.0016 'International Tables Vol C Tables 4.2.6.8 and 6.1.1.4'
H H 0.0000 0.0000 'International Tables Vol C Tables 4.2.6.8 and 6.1.1.4'

loop_
_geom_angle_atom_site_label_1
_geom_angle_atom_site_label_2
_geom_angle_atom_site_label_3
_geom_angle
_geom_angle_site_symmetry_1
_geom_angle_site_symmetry_3
C9 C10 C11 121.9(3) . .
C9 C10 C15 120.3(2) . .
C11 C10 C15 117.8(3) . .
C8 C7 C6 128.8(3) . .
C8 C7 H7 115.6 . .
C6 C7 H7 115.6 . .
C9 C15 C14 122.1(3) 3_675 .
C9 C15 C10 119.6(3) 3_675 .
C14 C15 C10 118.3(3) . .
C10 C9 C15 120.1(2) . 3_675
C10 C9 C8 120.3(3) . .
C15 C9 C8 119.7(3) 3_675 .
C7 C8 C9 124.3(3) . .
C7 C8 H8 117.8 . .
C9 C8 H8 117.8 . .
C13 C14 C15 121.6(3) . .
C13 C14 H14 119.2 . .
C15 C14 H14 119.2 . .
C12 C11 C10 121.6(3) . .
C12 C11 H11 119.2 . .
C10 C11 H11 119.2 . .
C1 C6 C5 117.6(3) . .
C1 C6 C7 119.5(3) . .
C5 C6 C7 122.9(3) . .
C14 C13 C12 120.4(3) . .
C14 C13 H13 119.8 . .
C12 C13 H13 119.8 . .
C11 C12 C13 120.1(3) . .
C11 C12 H12 119.9 . .
C13 C12 H12 119.9 . .
C2 C1 C6 121.6(3) . .
C2 C1 H1 119.2 . .
C6 C1 H1 119.2 . .
C4 C5 C6 120.5(3) . .
C4 C5 H5 119.8 . .
C6 C5 H5 119.8 . .
C3 C4 C5 120.7(3) . .
C3 C4 H4 119.6 . .
C5 C4 H4 119.6 . .
C3 C2 C1 119.8(3) . .
C3 C2 H2 120.1 . .
C1 C2 H2 120.1 . .
C2 C3 C4 119.8(3) . .
C2 C3 H3 120.1 . .
C4 C3 H3 120.1 . .

loop_
_geom_bond_atom_site_label_1
_geom_bond_atom_site_label_2
_geom_bond_distance
_geom_bond_site_symmetry_2
C10 C9 1.403(4) .
C10 C11 1.431(4) .
C10 C15 1.443(4) .
C7 C8 1.297(4) .
C7 C6 1.475(4) .
C7 H7 0.9300 .
C15 C9 1.409(4) 3_675
C15 C14 1.420(4) .
C9 C15 1.409(4) 3_675
C9 C8 1.488(4) .
C8 H8 0.9300 .
C14 C13 1.357(4) .
C14 H14 0.9300 .
C11 C12 1.357(5) .
C11 H11 0.9300 .
C6 C1 1.382(4) .
C6 C5 1.391(4) .
C13 C12 1.416(5) .
C13 H13 0.9300 .
C12 H12 0.9300 .
C1 C2 1.374(5) .
C1 H1 0.9300 .
C5 C4 1.373(4) .
C5 H5 0.9300 .
C4 C3 1.368(5) .
C4 H4 0.9300 .
C2 C3 1.366(5) .
C2 H2 0.9300 .
C3 H3 0.9300 .
